data_4135313
loop_
_publ_author_name
'Chen, Wenchao'
'Ang, Esther Cai Xia'
'Tan, Siu Min'
'Chua, Zhijie'
'Ren, Jingyun'
'Yang, Ziqi'
'Teng, Bo'
'Lee, Richmond'
'Lu, Haihua'
'Tan, Choon-Hong'

_publ_section_title
;
 Enantioselective Addition-Alkylation of \a,\b-Unsaturated Carbonyls via
 Bisguanidinium Silicate Ion Pair Catalysis
;
_journal_name_full 'Journal of the American Chemical Society'
_journal_paper_doi 10.1021/jacs.0c00183
_journal_year 2020
_chemical_absolute_configuration ad
_chemical_formula_sum 'C14 H13 N O4'
_chemical_formula_weight 259.25
_space_group_crystal_system orthorhombic
_space_group_IT_number 18
_space_group_name_Hall 'P 2 2ab'
_space_group_name_H-M_alt 'P 21 21 2'
_atom_sites_solution_hydrogens geom
_atom_sites_solution_primary dual
_cell_angle_alpha 90
_cell_angle_beta 90
_cell_angle_gamma 90
_cell_formula_units_Z 4
_cell_length_a 15.7106(10)
_cell_length_b 7.0972(4)
_cell_length_c 11.3233(7)
_cell_measurement_reflns_used 8086
_cell_measurement_temperature 100.(2)
_cell_measurement_theta_max 68.1158
_cell_measurement_theta_min 4.8141
_cell_volume 1262.56(13)
_computing_cell_refinement 'SAINT V8.38A (Bruker AXS Inc., 2017)'
_computing_data_collection 'APEX3 (Bruker AXS Inc., 2018)'
_computing_data_reduction 'SAINT V8.38A (Bruker AXS Inc., 2017)'
_computing_molecular_graphics 'XP (Bruker AXS Inc., 2018)'
_computing_publication_material 'APEX3 (Bruker AXS Inc., 2018)'
_computing_structure_refinement 'SHELXL-2018/3 (Sheldrick, 2018)'
_computing_structure_solution 'XT, VERSION 2014/5'
_diffrn_ambient_temperature 100.(2)
_diffrn_detector_area_resol_mean 8.3333
_diffrn_measured_fraction_theta_full 0.987
_diffrn_measured_fraction_theta_max 0.987
_diffrn_measurement_device_type 'CCD area detector'
_diffrn_measurement_method 'phi and omega scans'
_diffrn_radiation_monochromator 'Multilayer Mirror'
_diffrn_radiation_type CuK\a
_diffrn_radiation_wavelength 1.54178
_diffrn_reflns_av_R_equivalents 0.0435
_diffrn_reflns_av_unetI/netI 0.0393
_diffrn_reflns_limit_h_max 18
_diffrn_reflns_limit_h_min -18
_diffrn_reflns_limit_k_max 8
_diffrn_reflns_limit_k_min -8
_diffrn_reflns_limit_l_max 13
_diffrn_reflns_limit_l_min -13
_diffrn_reflns_number 9351
_diffrn_reflns_theta_full 68.27
_diffrn_reflns_theta_max 68.27
_diffrn_reflns_theta_min 4.81
_diffrn_source 'Incoatec Microfocus Source'
_diffrn_source_type 'Bruker Kappa Duo APEX2'
_exptl_absorpt_coefficient_mu 0.841
_exptl_absorpt_correction_T_max 0.86
_exptl_absorpt_correction_T_min 0.69
_exptl_absorpt_correction_type multi-scan
_exptl_absorpt_process_details
;
SADABS-2016/2 - Bruker AXS area detector scaling and absorption correction
;
_exptl_crystal_colour colourless
_exptl_crystal_density_diffrn 1.364
_exptl_crystal_density_method 'not measured'
_exptl_crystal_description block
_exptl_crystal_F_000 544
_exptl_crystal_size_max 0.220
_exptl_crystal_size_mid 0.200
_exptl_crystal_size_min 0.180
_refine_diff_density_max 0.180
_refine_diff_density_min -0.190
_refine_ls_abs_structure_details
;

Flack x determined using 881 quotients [(I+)-(I-)]/[(I+)+(I-)]
(Parsons, Flack and Wagner, Acta Cryst. B69 (2013) 249-259).
;
_refine_ls_abs_structure_Flack 0.06(7)
_refine_ls_extinction_method none
_refine_ls_goodness_of_fit_ref 1.092
_refine_ls_hydrogen_treatment constr
_refine_ls_matrix_type full
_refine_ls_number_parameters 184
_refine_ls_number_reflns 2267
_refine_ls_number_restraints 25
_refine_ls_restrained_S_all 1.090
_refine_ls_R_factor_all 0.0308
_refine_ls_R_factor_gt 0.0303
_refine_ls_shift/su_max 0.000
_refine_ls_shift/su_mean 0.000
_refine_ls_structure_factor_coef Fsqd
_refine_ls_weighting_details 'w=1/[\s^2^(Fo^2^)+(0.0350P)^2^+0.3160P] where P=(Fo^2^+2Fc^2^)/3'
_refine_ls_weighting_scheme calc
_refine_ls_wR_factor_gt 0.0787
_refine_ls_wR_factor_ref 0.0793
_reflns_number_gt 2224
_reflns_number_total 2267
_reflns_threshold_expression 'I > 2\s(I)'
_cod_data_source_file ja0c00183_si_004.cif
_cod_data_source_block tch172s
_cod_depositor_comments
;
The following automatic conversions were performed:

data item '_exptl_absorpt_correction_type' value 'Multi-Scan' was
changed to 'multi-scan' in accordance with the
/home/data/users/saulius/crontab/automatic-downloads/rss-feeds/ACS/lib/dictionaries/cif_core.dic
dictionary named 'cif_core.dic' version 2.4.2 last updated on
2011-04-26.

Automatic conversion script
Id: cif_fix_values 7556 2019-12-06 15:28:31Z antanas 
;
_cod_database_code 4135313

loop_
_space_group_symop_operation_xyz
'x, y, z'
'-x, -y, z'
'-x+1/2, y+1/2, -z'
'x+1/2, -y+1/2, -z'

loop_
_atom_site_type_symbol
_atom_site_label
_atom_site_fract_x
_atom_site_fract_y
_atom_site_fract_z
_atom_site_U_iso_or_equiv
_atom_site_adp_type
_atom_site_calc_flag
_atom_site_refinement_flags_adp
_atom_site_refinement_flags_occupancy
_atom_site_refinement_flags_posn
_atom_site_occupancy
_atom_site_disorder_assembly
_atom_site_disorder_group
C C1 0.64252(13) 0.7076(3) 0.29980(17) 0.0183(4) Uani d . . . 1.0 . .
H H1 0.699505 0.689822 0.274012 0.022 Uiso calc U . R 1.0 . .
C C2 0.57775(14) 0.7144(3) 0.21848(18) 0.0217(4) Uani d . . . 1.0 . .
H H2 0.589834 0.702145 0.136633 0.026 Uiso calc U . R 1.0 . .
C C3 0.49387(15) 0.7395(3) 0.25681(18) 0.0221(4) Uani d . . . 1.0 . .
H H3 0.449084 0.740971 0.200443 0.026 Uiso calc U . R 1.0 . .
C C4 0.47498(13) 0.7622(3) 0.37484(18) 0.0199(4) Uani d . . . 1.0 . .
H H4 0.417836 0.779947 0.399906 0.024 Uiso calc U . R 1.0 . .
C C5 0.54091(13) 0.7587(3) 0.45645(17) 0.0169(4) Uani d . . . 1.0 . .
C C6 0.62498(13) 0.7267(3) 0.42135(16) 0.0164(4) Uani d . . . 1.0 . .
C C7 0.69221(12) 0.6972(3) 0.50879(17) 0.0159(4) Uani d . . . 1.0 . .
C C8 0.66158(12) 0.7010(3) 0.63877(17) 0.0150(4) Uani d . . . 1.0 . .
C C9 0.58800(13) 0.8430(3) 0.64708(17) 0.0176(4) Uani d . . . 1.0 . .
H H9A 0.568282 0.852386 0.729909 0.021 Uiso calc U . R 1.0 . .
H H9B 0.607901 0.96904 0.621758 0.021 Uiso calc U . R 1.0 . .
C C10 0.73179(13) 0.7618(3) 0.71534(17) 0.0183(4) Uani d . . . 1.0 . .
C C11 0.63558(13) 0.4974(3) 0.67126(16) 0.0161(4) Uani d . . . 1.0 . .
H H11A 0.584454 0.462217 0.625152 0.019 Uiso calc U . R 1.0 . .
H H11B 0.682106 0.410599 0.648535 0.019 Uiso calc U . R 1.0 . .
C C12 0.61665(13) 0.4723(3) 0.80170(17) 0.0171(4) Uani d . . . 1.0 . .
C C13 0.60916(17) 0.2509(3) 0.95689(17) 0.0293(5) Uani d U . D 1.0 . .
H H13A 0.547155 0.245239 0.972042 0.035 Uiso calc U . R 1.0 A 1
H H13B 0.634153 0.34995 1.007775 0.035 Uiso calc U . R 1.0 A 1
C C14 0.6502(12) 0.0614(15) 0.9829(13) 0.039(2) Uani d U P D 0.65(5) B 1
H H14A 0.623791 -0.035853 0.933574 0.058 Uiso calc U P R 0.65(5) B 1
H H14B 0.641909 0.029836 1.066417 0.058 Uiso calc U P R 0.65(5) B 1
H H14C 0.711203 0.068011 0.965627 0.058 Uiso calc U P R 0.65(5) B 1
C C14A 0.621(3) 0.045(2) 0.972(2) 0.044(5) Uani d U P D 0.35(5) B 2
H H14D 0.5742 -0.021821 0.932999 0.066 Uiso calc U P R 0.35(5) B 2
H H14E 0.621094 0.014425 1.056389 0.066 Uiso calc U P R 0.35(5) B 2
H H14F 0.675184 0.007125 0.936718 0.066 Uiso calc U P R 0.35(5) B 2
N N1 0.78548(12) 0.8057(3) 0.77813(16) 0.0258(4) Uani d . . . 1.0 . .
O O1 0.76642(9) 0.6614(2) 0.48507(13) 0.0213(3) Uani d . . . 1.0 . .
O O2 0.51916(8) 0.7830(2) 0.57312(12) 0.0173(3) Uani d . . . 1.0 . .
O O3 0.59651(11) 0.5971(2) 0.86823(13) 0.0277(4) Uani d . . . 1.0 . .
O O4 0.62545(10) 0.2929(2) 0.83223(12) 0.0239(4) Uani d . . . 1.0 . .

loop_
_atom_site_aniso_label
_atom_site_aniso_U_11
_atom_site_aniso_U_22
_atom_site_aniso_U_33
_atom_site_aniso_U_12
_atom_site_aniso_U_13
_atom_site_aniso_U_23
C1 0.0206(10) 0.0160(9) 0.0184(9) -0.0026(8) 0.0016(8) 0.0017(8)
C2 0.0299(11) 0.0184(9) 0.0168(9) -0.0050(9) -0.0008(8) 0.0016(8)
C3 0.0251(10) 0.0188(10) 0.0223(10) -0.0025(9) -0.0089(9) 0.0016(8)
C4 0.0174(10) 0.0171(9) 0.0252(10) -0.0009(8) -0.0037(8) 0.0024(8)
C5 0.0186(9) 0.0142(8) 0.0179(9) -0.0002(8) 0.0000(7) 0.0011(7)
C6 0.0168(10) 0.0143(9) 0.0180(9) -0.0016(8) -0.0007(8) 0.0014(7)
C7 0.0148(9) 0.0142(8) 0.0186(9) -0.0015(8) 0.0018(8) 0.0024(8)
C8 0.0125(9) 0.0175(9) 0.0150(9) -0.0004(8) -0.0009(7) 0.0020(7)
C9 0.0164(10) 0.0193(10) 0.0172(9) 0.0010(8) -0.0008(8) -0.0019(7)
C10 0.0163(10) 0.0206(10) 0.0179(9) -0.0001(8) 0.0023(8) 0.0008(8)
C11 0.0160(10) 0.0166(9) 0.0157(9) -0.0004(8) 0.0014(7) 0.0001(7)
C12 0.0154(10) 0.0179(9) 0.0179(9) -0.0015(8) 0.0009(8) 0.0000(8)
C13 0.0448(13) 0.0297(11) 0.0134(9) -0.0020(11) 0.0034(9) 0.0033(9)
C14 0.075(6) 0.023(3) 0.019(3) -0.001(3) -0.004(4) 0.000(2)
C14A 0.097(14) 0.026(5) 0.010(6) -0.003(6) 0.005(8) 0.007(4)
N1 0.0217(9) 0.0323(10) 0.0234(9) -0.0035(8) -0.0028(8) 0.0016(8)
O1 0.0148(7) 0.0287(8) 0.0203(7) 0.0025(6) 0.0027(6) 0.0039(6)
O2 0.0131(7) 0.0220(7) 0.0168(6) -0.0003(6) -0.0003(5) 0.0004(6)
O3 0.0385(10) 0.0229(8) 0.0216(7) 0.0022(7) 0.0093(7) -0.0004(6)
O4 0.0393(9) 0.0189(7) 0.0135(6) 0.0007(7) 0.0027(6) 0.0021(6)

loop_
_atom_type_symbol
_atom_type_description
_atom_type_scat_dispersion_real
_atom_type_scat_dispersion_imag
_atom_type_scat_source
C C 0.0181 0.0091 'International Tables Vol C Tables 4.2.6.8 and 6.1.1.4'
H H 0.0000 0.0000 'International Tables Vol C Tables 4.2.6.8 and 6.1.1.4'
N N 0.0311 0.0180 'International Tables Vol C Tables 4.2.6.8 and 6.1.1.4'
O O 0.0492 0.0322 'International Tables Vol C Tables 4.2.6.8 and 6.1.1.4'

loop_
_geom_angle_atom_site_label_1
_geom_angle_atom_site_label_2
_geom_angle_atom_site_label_3
_geom_angle_site_symmetry_1
_geom_angle_site_symmetry_3
_geom_angle
_geom_angle_publ_flag
C2 C1 C6 . . 120.41(19) ?
C2 C1 H1 . . 119.8 ?
C6 C1 H1 . . 119.8 ?
C1 C2 C3 . . 119.64(19) ?
C1 C2 H2 . . 120.2 ?
C3 C2 H2 . . 120.2 ?
C4 C3 C2 . . 121.23(19) ?
C4 C3 H3 . . 119.4 ?
C2 C3 H3 . . 119.4 ?
C3 C4 C5 . . 118.9(2) ?
C3 C4 H4 . . 120.6 ?
C5 C4 H4 . . 120.6 ?
O2 C5 C4 . . 116.86(18) ?
O2 C5 C6 . . 121.88(17) ?
C4 C5 C6 . . 121.23(18) ?
C5 C6 C1 . . 118.54(18) ?
C5 C6 C7 . . 120.87(17) ?
C1 C6 C7 . . 120.37(18) ?
O1 C7 C6 . . 124.71(18) ?
O1 C7 C8 . . 120.57(17) ?
C6 C7 C8 . . 114.60(16) ?
C10 C8 C9 . . 109.63(16) ?
C10 C8 C11 . . 109.45(16) ?
C9 C8 C11 . . 113.57(16) ?
C10 C8 C7 . . 109.44(16) ?
C9 C8 C7 . . 107.66(15) ?
C11 C8 C7 . . 106.98(15) ?
O2 C9 C8 . . 109.71(15) ?
O2 C9 H9A . . 109.7 ?
C8 C9 H9A . . 109.7 ?
O2 C9 H9B . . 109.7 ?
C8 C9 H9B . . 109.7 ?
H9A C9 H9B . . 108.2 ?
N1 C10 C8 . . 177.7(2) ?
C12 C11 C8 . . 113.16(16) ?
C12 C11 H11A . . 108.9 ?
C8 C11 H11A . . 108.9 ?
C12 C11 H11B . . 108.9 ?
C8 C11 H11B . . 108.9 ?
H11A C11 H11B . . 107.8 ?
O3 C12 O4 . . 124.75(18) ?
O3 C12 C11 . . 125.01(18) ?
O4 C12 C11 . . 110.24(16) ?
O4 C13 C14A . . 106.9(9) ?
O4 C13 C14 . . 107.0(6) ?
O4 C13 H13A . . 110.3 ?
C14 C13 H13A . . 110.3 ?
O4 C13 H13B . . 110.3 ?
C14 C13 H13B . . 110.3 ?
H13A C13 H13B . . 108.6 ?
C13 C14 H14A . . 109.5 ?
C13 C14 H14B . . 109.5 ?
H14A C14 H14B . . 109.5 ?
C13 C14 H14C . . 109.5 ?
H14A C14 H14C . . 109.5 ?
H14B C14 H14C . . 109.5 ?
C13 C14A H14D . . 109.5 ?
C13 C14A H14E . . 109.5 ?
H14D C14A H14E . . 109.5 ?
C13 C14A H14F . . 109.5 ?
H14D C14A H14F . . 109.5 ?
H14E C14A H14F . . 109.5 ?
C5 O2 C9 . . 114.28(15) ?
C12 O4 C13 . . 115.34(16) ?

loop_
_geom_bond_atom_site_label_1
_geom_bond_atom_site_label_2
_geom_bond_site_symmetry_2
_geom_bond_distance
_geom_bond_publ_flag
C1 C2 . 1.373(3) ?
C1 C6 . 1.410(3) ?
C1 H1 . 0.95 ?
C2 C3 . 1.399(3) ?
C2 H2 . 0.95 ?
C3 C4 . 1.379(3) ?
C3 H3 . 0.95 ?
C4 C5 . 1.388(3) ?
C4 H4 . 0.95 ?
C5 O2 . 1.375(2) ?
C5 C6 . 1.398(3) ?
C6 C7 . 1.463(3) ?
C7 O1 . 1.223(2) ?
C7 C8 . 1.549(3) ?
C8 C10 . 1.468(3) ?
C8 C9 . 1.537(3) ?
C8 C11 . 1.546(3) ?
C9 O2 . 1.432(2) ?
C9 H9A . 0.99 ?
C9 H9B . 0.99 ?
C10 N1 . 1.146(3) ?
C11 C12 . 1.517(3) ?
C11 H11A . 0.99 ?
C11 H11B . 0.99 ?
C12 O3 . 1.205(3) ?
C12 O4 . 1.327(2) ?
C13 O4 . 1.465(2) ?
C13 C14A . 1.481(16) ?
C13 C14 . 1.520(9) ?
C13 H13A . 0.99 ?
C13 H13B . 0.99 ?
C14 H14A . 0.98 ?
C14 H14B . 0.98 ?
C14 H14C . 0.98 ?
C14A H14D . 0.98 ?
C14A H14E . 0.98 ?
C14A H14F . 0.98 ?
